data_1566015
loop_
_publ_author_name
'Niklas, J.E.'
'Hiti, E.A.'
'Wilkinson, G.R.'
'Mayhugh, J.T.'
'Gorden, J.D.'
'Gorden, A.E.V.'

_publ_section_title
;
 Steric control of mesocate and helicate formation: Bulky pyrrol-2-yl
 Schiff base complexes of Zn2+
;
_journal_name_full 'Inorganica Chimica Acta'
_journal_page_first 120653
_journal_paper_doi 10.1016/j.ica.2021.120653
_journal_volume 529
_journal_year 2022
_chemical_formula_moiety 'C152 H136 N16 O16 Zn4'
_chemical_formula_sum 'C152 H136 N16 O16 Zn4'
_chemical_formula_weight 2704.33
_space_group_crystal_system tetragonal
_space_group_IT_number 88
_space_group_name_Hall '-I 4ad'
_space_group_name_H-M_alt 'I 41/a :2'
_symmetry_Int_Tables_number 88
_atom_sites_solution_primary iterative
_cell_angle_alpha 90
_cell_angle_beta 90
_cell_angle_gamma 90
_cell_formula_units_Z 4
_cell_length_a 24.2528(2)
_cell_length_b 24.2528(2)
_cell_length_c 27.6148(7)
_cell_measurement_reflns_used 14561
_cell_measurement_temperature 100.01(10)
_cell_measurement_theta_max 76.4490
_cell_measurement_theta_min 2.4070
_cell_volume 16243.0(5)
_computing_cell_refinement 'CrysAlisPro 1.171.39.20a (Rigaku OD, 2015)'
_computing_data_collection 'CrysAlisPro 1.171.39.20a (Rigaku OD, 2015)'
_computing_data_reduction 'CrysAlisPro 1.171.39.20a (Rigaku OD, 2015)'
_computing_molecular_graphics 'Olex2 (Dolomanov et al., 2009)'
_computing_publication_material 'Olex2 (Dolomanov et al., 2009)'
_computing_structure_refinement 'XH (Sheldrick, 2008)'
_computing_structure_solution 'olex2.solve (Bourhis et al., 2015)'
_diffrn_ambient_environment N~2~
_diffrn_ambient_temperature 100.01(10)
_diffrn_detector 'CCD plate'
_diffrn_detector_type HyPix
_diffrn_measured_fraction_theta_full 0.9962
_diffrn_measured_fraction_theta_max 0.9962
_diffrn_measurement_details
;
List of Runs (angles in degrees, time in seconds):

  # Type    Start    End  Width  t~exp~   \w     \q     \k     \f   Frames
--------------------------------------------------------------------------
  1  \w     -4.00  52.00   0.50    8.61    --   18.43 -99.00  30.00  112
  2  \w     65.00 102.00   0.50   25.00    --  110.00-111.00-132.00   74
  3  \w     73.00 101.00   0.50   25.00    --  110.00 -95.00 -90.00   56
  4  \w     45.00 133.00   0.50   25.00    --  110.00 -77.00 -30.00  176
  5  \w     91.00 117.00   0.50   25.00    --  110.00  15.00  30.00   52
  6  \w    134.00 159.00   0.50   25.00    --  110.00  15.00  30.00   50
  7  \w     84.00 176.00   0.50   25.00    --  110.00  79.00  74.00  184
  8  \w    123.00 176.00   0.50   25.00    --  110.00 125.00  30.00  106
  9  \w    111.00 139.00   0.50   25.00    --  110.00  46.00-117.00   56
 10  \w     49.00  90.00   0.50    8.61    --   18.43  57.00 -90.00   82
 11  \w     -3.00  83.00   0.50    8.61    --   18.43  79.00  74.00  172
 12  \w     38.00 102.00   0.50   25.00    --  110.00 -95.00  90.00  128
 13  \w     34.00 128.00   0.50   25.00    --  110.00 -30.00 120.00  188
 14  \w     35.00  47.50   0.50   25.00    --  110.00 -30.00 -30.00   25
;
_diffrn_measurement_device 'four-circle diffractometer'
_diffrn_measurement_device_type 'XtaLAB Synergy, Dualflex, HyPix'
_diffrn_measurement_method '\w scans'
_diffrn_orient_matrix_type 'CrysAlisPro convention (1999,Acta A55,543-557)'
_diffrn_orient_matrix_UB_11 -0.0525321000
_diffrn_orient_matrix_UB_12 -0.0351950000
_diffrn_orient_matrix_UB_13 0.0052169000
_diffrn_orient_matrix_UB_21 -0.0119740000
_diffrn_orient_matrix_UB_22 0.0074623000
_diffrn_orient_matrix_UB_23 -0.0544288000
_diffrn_orient_matrix_UB_31 0.0335188000
_diffrn_orient_matrix_UB_32 -0.0523692000
_diffrn_orient_matrix_UB_33 -0.0112766000
_diffrn_radiation_monochromator mirror
_diffrn_radiation_probe x-ray
_diffrn_radiation_type 'Cu K\a'
_diffrn_radiation_wavelength 1.54184
_diffrn_reflns_av_R_equivalents 0.0329
_diffrn_reflns_av_unetI/netI 0.0245
_diffrn_reflns_limit_h_max 29
_diffrn_reflns_limit_h_min -25
_diffrn_reflns_limit_k_max 25
_diffrn_reflns_limit_k_min -29
_diffrn_reflns_limit_l_max 33
_diffrn_reflns_limit_l_min -32
_diffrn_reflns_number 34577
_diffrn_reflns_theta_full 70.0556
_diffrn_reflns_theta_max 70.06
_diffrn_reflns_theta_min 2.42
_diffrn_source 'micro-focus sealed X-ray tube'
_diffrn_source_type 'PhotonJet (Cu) X-ray Source'
_exptl_absorpt_coefficient_mu 1.147
_exptl_absorpt_correction_T_max 0.776
_exptl_absorpt_correction_T_min 0.672
_exptl_absorpt_correction_type gaussian
_exptl_absorpt_process_details
;
CrysAlisPro 1.171.39.20a (Rigaku Oxford Diffraction, 2015)
Numerical absorption correction based on gaussian integration over
			a multifaceted crystal model
Empirical absorption correction using spherical harmonics,
 implemented in SCALE3 ABSPACK scaling algorithm.
;
_exptl_crystal_colour orange
_exptl_crystal_density_diffrn 1.1058
_exptl_crystal_description block
_exptl_crystal_F_000 5623.1202
_exptl_crystal_size_max 0.497
_exptl_crystal_size_mid 0.324
_exptl_crystal_size_min 0.221
_refine_diff_density_max 2.4510
_refine_diff_density_min -0.4287
_refine_diff_density_rms 0.1266
_refine_ls_d_res_high 0.8201
_refine_ls_d_res_low 18.2227
_refine_ls_goodness_of_fit_ref 1.4752
_refine_ls_hydrogen_treatment constr
_refine_ls_matrix_type full
_refine_ls_number_constraints 70
_refine_ls_number_parameters 446
_refine_ls_number_reflns 7681
_refine_ls_number_restraints 144
_refine_ls_restrained_S_all 1.4607
_refine_ls_R_factor_all 0.1071
_refine_ls_R_factor_gt 0.0939
_refine_ls_shift/su_max 0.0001
_refine_ls_shift/su_mean 0.0000
_refine_ls_structure_factor_coef Fsqd
_refine_ls_weighting_details 'w=1/[\s^2^(Fo^2^)+(0.2P)^2^] where P=(Fo^2^+2Fc^2^)/3'
_refine_ls_weighting_scheme calc
_refine_ls_wR_factor_gt 0.2964
_refine_ls_wR_factor_ref 0.3395
_reflns_Friedel_coverage 0.0
_reflns_limit_h_max 29
_reflns_limit_h_min 0
_reflns_limit_k_max 29
_reflns_limit_k_min 0
_reflns_limit_l_max 33
_reflns_limit_l_min 0
_reflns_number_gt 5855
_reflns_number_total 7681
_reflns_threshold_expression I>=2u(I)
_cod_data_source_file ICA-2022-529-120653.cif
_cod_data_source_block Zn4X4
_cod_original_sg_symbol_H-M 'I 41/a'
_cod_database_code 1566015
_chemical_oxdiff_formula C71N12O14Zn2
_reflns_odcompleteness_completeness 99.46
_reflns_odcompleteness_iscentric 1
_reflns_odcompleteness_theta 69.95
_olex2_refinement_description
;
1. Fixed Uiso
 At 1.2 times of:
  All C(H) groups, All C(H,H) groups
 At 1.5 times of:
  All C(H,H,H) groups
2. Rigid bond restraints
 C1, C10, C8, C1aa, C5aa, C3, C2aa, C2, C5, C4, C0aa, C6
 with sigma for 1-2 distances of 0.01 and sigma for 1-3 distances of 0.01
 C17, C3aa, C4aa, C31, C46, C33
 with sigma for 1-2 distances of 0.01 and sigma for 1-3 distances of 0.01
3. Uiso/Uaniso restraints and constraints
C6 \\sim C0aa \\sim C4 \\sim C5aa \\sim C1aa \\sim C8 \\sim C5 \\sim C3 \\sim
C2aa \\sim C2 \\sim C1 \\sim C10: within 1.7A with sigma of 0.02 and sigma for
terminal atoms of 0.04
C17 \\sim C3aa \\sim C4aa \\sim C31 \\sim C46 \\sim C33: within 1.7A with sigma
of 0.02 and sigma for terminal atoms of 0.04
4. Others
 Fixed Sof: C1(0.5) C6(0.5) H6(0.5) C0aa(0.5) H0aa(0.5) C4(0.5) H4(0.5)
 C3(0.5) H3(0.5) C5(0.5) H5(0.5) C10(0.5) C8(0.5) H8(0.5) C1aa(0.5) H1aa(0.5)
 C5aa(0.5) H5aa(0.5) C2aa(0.5) H2aa(0.5) C2(0.5) H2(0.5)
5.a Secondary CH2 refined with riding coordinates:
 C29(H29a,H29b), C32(H32a,H32b), C51(H51a,H51b)
5.b Aromatic/amide H refined with riding coordinates:
 C12(H12), C20(H20), C22(H22), C23(H23), C27(H27), C30(H30), C46(H46),
 C31(H31), C4aa(H4aa), C3aa(H3aa), C17(H17), C6(H6), C0aa(H0aa), C4(H4), C3(H3),
  C5(H5), C8(H8), C1aa(H1aa), C5aa(H5aa), C2aa(H2aa), C2(H2)
5.c Fitted hexagon refined as free rotating group:
 C33(C46,C31,C4aa,C3aa,C17), C1(C6,C0aa,C4,C3,C5), C10(C8,C1aa,C5aa,C2aa,C2)
5.d Idealised Me refined as rotating group:
 C28(H28a,H28b,H28c), C44(H44a,H44b,H44c), C56(H56a,H56b,H56c), C68(H68a,H68b,
 H68c)
;

loop_
_space_group_symop_id
_space_group_symop_operation_xyz
1 x,y,z
2 -y+1/4,x+3/4,z+3/4
3 y+1/4,-x+1/4,z+1/4
4 -x,-y+1/2,z
5 -x,-y,-z
6 y-1/4,-x-3/4,-z-3/4
7 -y-1/4,x-1/4,-z-1/4
8 x,y-1/2,-z
9 x+1/2,y+1/2,z+1/2
10 -y+3/4,x+5/4,z+5/4
11 y+3/4,-x+3/4,z+3/4
12 -x+1/2,-y+1,z+1/2
13 -x+1/2,-y+1/2,-z+1/2
14 y+1/4,-x-1/4,-z-1/4
15 -y+1/4,x+1/4,-z+1/4
16 x+1/2,y,-z+1/2

loop_
_atom_site_label
_atom_site_type_symbol
_atom_site_fract_x
_atom_site_fract_y
_atom_site_fract_z
_atom_site_U_iso_or_equiv
_atom_site_adp_type
_atom_site_occupancy
_atom_site_refinement_flags_posn
_atom_site_refinement_flags_adp
_atom_site_disorder_group
Zn1 Zn 0.555857(19) 0.525833(18) 0.125171(17) 0.0606(3) Uani 1.000000 . . .
O1 O 0.44116(15) 0.36119(13) 0.13461(12) 0.0820(9) Uani 1.000000 . . .
O2 O 0.72897(15) 0.42570(14) 0.12102(13) 0.0868(10) Uani 1.000000 . . .
N3 N 0.52435(11) 0.56384(11) 0.06359(12) 0.0610(7) Uani 1.000000 . . .
N0aa N 0.61427(12) 0.50486(11) 0.07986(14) 0.0651(8) Uani 1.000000 . . .
O5 O 0.48686(12) 0.42298(11) 0.08824(11) 0.0715(7) Uani 1.000000 . . .
N2aa N 0.51034(12) 0.48397(12) 0.17102(13) 0.0643(8) Uani 1.000000 . . .
C7 C 0.68152(17) 0.45469(16) 0.12545(18) 0.0708(11) Uani 1.000000 . . .
C9 C 0.60287(14) 0.51878(14) 0.03366(16) 0.0649(9) Uani 1.000000 . . .
C11 C 0.47534(13) 0.59560(13) 0.06086(14) 0.0598(8) Uani 1.000000 . . .
C12 C 0.39875(14) 0.63561(14) 0.01798(15) 0.0622(9) Uani 1.000000 . . .
H12 H 0.38032(14) 0.64248(14) -0.01093(15) 0.0747(11) Uiso 1.000000 R . .
O13 O 0.65847(14) 0.46220(12) 0.16363(13) 0.0821(8) Uani 1.000000 . . .
C14 C 0.66151(14) 0.47450(14) 0.07930(17) 0.0673(10) Uani 1.000000 . . .
C15 C 0.47080(17) 0.40798(16) 0.12736(17) 0.0702(11) Uani 1.000000 . . .
C16 C 0.67979(15) 0.46894(14) 0.03148(17) 0.0693(10) Uani 1.000000 . . .
N17 N 0.56627(12) 0.57704(12) 0.18533(13) 0.0642(8) Uani 1.000000 . . .
C19 C 0.47987(17) 0.43654(15) 0.17262(17) 0.0709(10) Uani 1.000000 . . .
C20 C 0.54251(18) 0.55428(16) 0.22314(16) 0.0705(10) Uani 1.000000 . . .
H20 H 0.54423(18) 0.57092(16) 0.25344(16) 0.0846(12) Uiso 1.000000 R . .
C21 C 0.37697(13) 0.65489(14) 0.06112(16) 0.0632(9) Uani 1.000000 . . .
C22 C 0.44779(15) 0.60613(15) 0.01742(15) 0.0635(9) Uani 1.000000 . . .
H22 H 0.46223(15) 0.59346(15) -0.01173(15) 0.0762(10) Uiso 1.000000 R . .
C23 C 0.55447(15) 0.55182(14) 0.02591(16) 0.0629(9) Uani 1.000000 . . .
H23 H 0.54498(15) 0.56418(14) -0.00486(16) 0.0755(11) Uiso 1.000000 R . .
C24 C 0.51387(18) 0.50310(17) 0.21647(17) 0.0758(11) Uani 1.000000 . . .
C26 C 0.64241(15) 0.49736(15) 0.00205(16) 0.0696(10) Uani 1.000000 . . .
C27 C 0.40454(15) 0.64465(16) 0.10420(17) 0.0669(9) Uani 1.000000 . . .
H27 H 0.39019(15) 0.65760(16) 0.13328(17) 0.0803(11) Uiso 1.000000 R . .
C28 C 0.72969(18) 0.43750(19) 0.0146(2) 0.0871(14) Uani 1.000000 . . .
H28a H 0.76246(19) 0.4573(8) 0.0234(13) 0.131(2) Uiso 1.000000 GR . .
H28b H 0.7301(9) 0.4017(6) 0.0295(11) 0.131(2) Uiso 1.000000 GR . .
H28c H 0.7283(9) 0.4334(14) -0.0200(3) 0.131(2) Uiso 1.000000 GR . .
C29 C 0.6440(2) 0.50325(19) -0.05135(19) 0.0848(13) Uani 1.000000 . . .
H29a H 0.6572(2) 0.46891(19) -0.06512(19) 0.1017(15) Uiso 1.000000 R . .
H29b H 0.6066(2) 0.50885(19) -0.06288(19) 0.1017(15) Uiso 1.000000 R . .
C30 C 0.45398(14) 0.61480(15) 0.10391(17) 0.0653(9) Uani 1.000000 . . .
H30 H 0.47242(14) 0.60793(15) 0.13282(17) 0.0783(11) Uiso 1.000000 R . .
C32 C 0.7508(3) 0.4046(2) 0.1659(2) 0.1083(19) Uani 1.000000 . . .
H32a H 0.7576(3) 0.4349(2) 0.1880(2) 0.130(2) Uiso 1.000000 R . .
H32b H 0.7242(3) 0.3800(2) 0.1807(2) 0.130(2) Uiso 1.000000 R . .
C33 C 0.80272(15) 0.37463(16) 0.15661(18) 0.1091(17) Uani 1.000000 . U .
C46 C 0.81134(19) 0.32275(16) 0.1766(2) 0.137(2) Uani 1.000000 G U .
H46 H 0.78391(19) 0.30630(16) 0.1952(2) 0.164(3) Uiso 1.000000 R . .
C31 C 0.8610(2) 0.29546(16) 0.1689(2) 0.156(3) Uani 1.000000 G U .
H31 H 0.8667(2) 0.26075(16) 0.1823(2) 0.188(3) Uiso 1.000000 R . .
C4aa C 0.90196(18) 0.3200(2) 0.1411(2) 0.158(3) Uani 1.000000 G U .
H4aa H 0.93516(18) 0.3018(2) 0.1359(2) 0.189(3) Uiso 1.000000 R . .
C3aa C 0.89333(18) 0.3719(3) 0.1211(2) 0.156(3) Uani 1.000000 G U .
H3aa H 0.92076(18) 0.3884(3) 0.1025(2) 0.188(3) Uiso 1.000000 R . .
C17 C 0.8437(2) 0.39921(19) 0.12884(19) 0.136(2) Uani 1.000000 G U .
H17 H 0.8379(2) 0.43392(19) 0.11545(19) 0.163(3) Uiso 1.000000 R . .
C34 C 0.4317(2) 0.32807(19) 0.0923(2) 0.0921(14) Uani 1.000000 . . .
C36 C 0.4860(2) 0.4689(2) 0.2492(2) 0.0940(15) Uani 1.000000 . . .
C38 C 0.4642(2) 0.4258(2) 0.22086(19) 0.0911(15) Uani 1.000000 . . .
C44 C 0.6796(3) 0.5496(3) -0.0702(3) 0.1073(18) Uani 1.000000 . . .
H44a H 0.6798(18) 0.5489(14) -0.1050(3) 0.161(3) Uiso 1.000000 GR . .
H44b H 0.6650(13) 0.5843(3) -0.0593(16) 0.161(3) Uiso 1.000000 GR . .
H44c H 0.7165(5) 0.5453(12) -0.0584(16) 0.161(3) Uiso 1.000000 GR . .
C51 C 0.4846(3) 0.4740(3) 0.3063(3) 0.132(3) Uani 1.000000 . . .
H51a H 0.4890(3) 0.4382(3) 0.3214(3) 0.158(3) Uiso 1.000000 R . .
H51b H 0.5135(3) 0.4984(3) 0.3177(3) 0.158(3) Uiso 1.000000 R . .
C56 C 0.4332(4) 0.4957(4) 0.3160(4) 0.153(3) Uani 1.000000 . . .
H56a H 0.4055(5) 0.4736(19) 0.301(2) 0.229(4) Uiso 1.000000 GR . .
H56b H 0.4271(14) 0.496(3) 0.3504(4) 0.229(4) Uiso 1.000000 GR . .
H56c H 0.4313(12) 0.5328(12) 0.304(3) 0.229(4) Uiso 1.000000 GR . .
C68 C 0.4311(3) 0.3780(2) 0.2402(3) 0.128(3) Uani 1.000000 . . .
H68a H 0.3930(5) 0.3826(13) 0.231(2) 0.192(4) Uiso 1.000000 GR . .
H68b H 0.4447(17) 0.3442(3) 0.2266(18) 0.192(4) Uiso 1.000000 GR . .
H68c H 0.434(2) 0.3767(16) 0.2748(3) 0.192(4) Uiso 1.000000 GR . .
C1 C 0.4221(3) 0.27074(19) 0.1118(3) 0.079(3) Uani 0.500000 . U 1
C6 C 0.4551(2) 0.2477(2) 0.1477(3) 0.084(2) Uani 0.500000 G U 1
H6 H 0.4831(2) 0.2685(2) 0.1617(3) 0.100(3) Uiso 0.500000 R . 1
C0aa C 0.4462(3) 0.1937(2) 0.1626(3) 0.091(2) Uani 0.500000 G U 1
H0aa H 0.4682(3) 0.1783(2) 0.1866(3) 0.110(3) Uiso 0.500000 R . 1
C4 C 0.4043(3) 0.16273(19) 0.1416(3) 0.093(2) Uani 0.500000 G U 1
H4 H 0.3983(3) 0.12659(19) 0.1516(3) 0.112(3) Uiso 0.500000 R . 1
C3 C 0.3713(3) 0.1857(3) 0.1057(3) 0.091(3) Uani 0.500000 G U 1
H3 H 0.3433(3) 0.1650(3) 0.0917(3) 0.109(3) Uiso 0.500000 R . 1
C5 C 0.3803(3) 0.2397(3) 0.0908(3) 0.088(2) Uani 0.500000 G U 1
H5 H 0.3582(3) 0.2551(3) 0.0668(3) 0.106(3) Uiso 0.500000 R . 1
C10 C 0.4026(3) 0.2763(2) 0.1071(3) 0.089(3) Uani 0.500000 . U 2
C8 C 0.3601(3) 0.2794(3) 0.1408(3) 0.117(3) Uani 0.500000 G U 2
H8 H 0.3479(3) 0.3135(3) 0.1516(3) 0.141(4) Uiso 0.500000 R . 2
C1aa C 0.3360(4) 0.2314(4) 0.1583(3) 0.135(4) Uani 0.500000 G U 2
H1aa H 0.3075(4) 0.2334(4) 0.1808(3) 0.162(4) Uiso 0.500000 R . 2
C5aa C 0.3543(5) 0.1803(3) 0.1421(4) 0.148(4) Uani 0.500000 G U 2
H5aa H 0.3381(5) 0.1482(3) 0.1538(4) 0.177(5) Uiso 0.500000 R . 2
C2aa C 0.3967(5) 0.1772(2) 0.1084(4) 0.126(4) Uani 0.500000 G U 2
H2aa H 0.4090(5) 0.1430(2) 0.0976(4) 0.151(5) Uiso 0.500000 R . 2
C2 C 0.4209(4) 0.2252(3) 0.0909(3) 0.108(3) Uani 0.500000 G U 2
H2 H 0.4493(4) 0.2231(3) 0.0684(3) 0.130(4) Uiso 0.500000 R . 2

loop_
_atom_site_aniso_label
_atom_site_aniso_U_11
_atom_site_aniso_U_22
_atom_site_aniso_U_33
_atom_site_aniso_U_12
_atom_site_aniso_U_13
_atom_site_aniso_U_23
Zn1 0.0472(3) 0.0398(3) 0.0947(5) 0.00065(15) 0.00235(19) -0.00268(18)
O1 0.086(2) 0.0516(16) 0.108(2) -0.0209(14) 0.0172(16) -0.0066(14)
O2 0.0674(19) 0.0600(17) 0.133(3) 0.0168(14) -0.0064(16) -0.0072(15)
N3 0.0449(14) 0.0383(13) 0.100(2) -0.0020(10) 0.0047(13) -0.0047(13)
N0aa 0.0446(14) 0.0383(13) 0.113(3) -0.0008(10) -0.0005(14) -0.0115(14)
O5 0.0714(16) 0.0528(14) 0.0903(18) -0.0106(12) 0.0066(14) -0.0053(13)
N2aa 0.0526(15) 0.0420(14) 0.098(2) -0.0031(11) 0.0047(14) -0.0036(14)
C7 0.051(2) 0.0471(19) 0.114(3) 0.0015(15) -0.0035(19) -0.0101(18)
C9 0.0486(17) 0.0447(17) 0.101(3) -0.0072(13) 0.0049(17) -0.0095(17)
C11 0.0423(16) 0.0420(15) 0.095(2) -0.0042(12) 0.0003(15) 0.0005(15)
C12 0.0462(17) 0.0439(16) 0.097(3) -0.0019(13) -0.0016(16) 0.0008(16)
O13 0.0767(19) 0.0651(17) 0.105(2) 0.0115(14) -0.0052(17) -0.0047(15)
C14 0.0427(16) 0.0423(16) 0.117(3) -0.0043(12) 0.0045(18) -0.0089(17)
C15 0.057(2) 0.0396(17) 0.114(3) -0.0036(15) 0.0047(19) -0.0039(17)
C16 0.0451(17) 0.0416(16) 0.121(3) -0.0025(13) 0.0055(18) -0.0062(18)
N17 0.0499(15) 0.0423(14) 0.100(2) 0.0009(11) -0.0006(14) -0.0055(14)
C19 0.062(2) 0.0460(18) 0.105(3) -0.0073(15) 0.0104(19) -0.0017(18)
C20 0.071(2) 0.0508(19) 0.090(3) -0.0049(17) 0.0030(19) -0.0065(17)
C21 0.0388(15) 0.0450(16) 0.106(3) -0.0021(12) 0.0067(16) 0.0008(16)
C22 0.0493(18) 0.0495(18) 0.092(3) -0.0015(14) 0.0071(16) -0.0043(16)
C23 0.0513(18) 0.0428(16) 0.095(3) -0.0024(13) 0.0024(16) -0.0054(15)
C24 0.072(2) 0.054(2) 0.101(3) -0.0107(17) 0.009(2) -0.0035(19)
C26 0.0561(19) 0.0490(18) 0.104(3) -0.0034(14) 0.0088(18) -0.0113(17)
C27 0.0481(18) 0.0575(19) 0.095(3) 0.0026(14) 0.0059(17) -0.0059(18)
C28 0.058(2) 0.067(2) 0.136(4) 0.0077(18) 0.018(2) -0.016(2)
C29 0.072(3) 0.066(2) 0.116(4) 0.0022(19) 0.018(2) -0.016(2)
C30 0.0444(17) 0.0542(19) 0.097(3) 0.0042(14) -0.0023(17) -0.0048(18)
C32 0.094(4) 0.093(4) 0.138(5) 0.037(3) -0.016(3) 0.002(3)
C33 0.090(3) 0.094(3) 0.144(5) 0.023(3) -0.015(3) -0.013(3)
C46 0.127(5) 0.074(3) 0.210(7) 0.033(3) -0.024(4) -0.016(3)
C31 0.146(6) 0.087(4) 0.236(8) 0.045(4) -0.060(5) -0.034(4)
C4aa 0.117(5) 0.159(6) 0.197(7) 0.056(4) -0.052(4) -0.048(5)
C3aa 0.092(4) 0.209(8) 0.168(7) 0.046(4) -0.008(4) -0.001(5)
C17 0.091(4) 0.149(6) 0.168(6) 0.028(4) -0.001(3) 0.006(4)
C34 0.111(4) 0.056(2) 0.109(3) -0.028(2) -0.001(3) -0.012(2)
C36 0.118(4) 0.066(3) 0.098(3) -0.035(3) 0.020(3) -0.013(2)
C38 0.100(3) 0.063(2) 0.110(3) -0.025(2) 0.031(3) -0.011(2)
C44 0.099(4) 0.097(4) 0.126(4) -0.021(3) 0.008(3) 0.012(3)
C51 0.150(6) 0.087(4) 0.158(6) -0.045(4) 0.071(5) -0.033(4)
C56 0.157(8) 0.139(7) 0.162(7) -0.008(6) -0.020(6) -0.004(6)
C68 0.175(7) 0.083(3) 0.127(4) -0.067(4) 0.048(4) -0.015(3)
C1 0.077(6) 0.048(4) 0.110(6) -0.011(3) -0.002(4) -0.000(4)
C6 0.068(5) 0.062(4) 0.121(6) -0.013(3) -0.007(4) 0.011(4)
C0aa 0.074(5) 0.062(4) 0.138(7) -0.005(3) -0.003(4) 0.015(4)
C4 0.094(6) 0.048(4) 0.137(7) -0.013(3) 0.009(5) -0.001(4)
C3 0.084(6) 0.067(5) 0.123(7) -0.028(4) 0.003(4) -0.004(4)
C5 0.068(5) 0.068(5) 0.129(7) -0.011(4) -0.006(4) 0.005(4)
C10 0.095(7) 0.066(5) 0.105(7) -0.025(4) -0.022(4) -0.007(4)
C8 0.114(7) 0.095(6) 0.143(8) -0.061(5) -0.007(5) -0.010(5)
C1aa 0.157(9) 0.116(7) 0.133(8) -0.067(6) 0.007(6) -0.002(5)
C5aa 0.207(12) 0.098(6) 0.138(9) -0.069(6) -0.006(6) -0.002(6)
C2aa 0.182(11) 0.067(5) 0.129(9) -0.050(6) -0.021(6) -0.012(5)
C2 0.138(9) 0.065(5) 0.122(7) -0.024(5) -0.024(5) -0.009(4)

loop_
_atom_type_symbol
_atom_type_scat_dispersion_real
_atom_type_scat_dispersion_imag
_atom_type_scat_Cromer_Mann_a1
_atom_type_scat_Cromer_Mann_a2
_atom_type_scat_Cromer_Mann_a3
_atom_type_scat_Cromer_Mann_a4
_atom_type_scat_Cromer_Mann_b1
_atom_type_scat_Cromer_Mann_b2
_atom_type_scat_Cromer_Mann_b3
_atom_type_scat_Cromer_Mann_b4
_atom_type_scat_Cromer_Mann_c
_atom_type_scat_source
_atom_type_scat_dispersion_source
H 0.00000 0.00000 0.49300 0.32291 0.14019 0.04081 10.51090 26.12570 3.14236 57.79970 0.0030380000826 'International Tables Volume C Table 6.1.1.4 (pp. 500-502)' 'Henke, Gullikson and Davis, At. Data and Nucl. Data Tables, 1993, 54, 2'
C 0.01920 0.00962 2.31000 1.02000 1.58860 0.86500 20.84390 10.20750 0.56870 51.65120 0.215599998832 'International Tables Volume C Table 6.1.1.4 (pp. 500-502)' 'Henke, Gullikson and Davis, At. Data and Nucl. Data Tables, 1993, 54, 2'
Zn -1.55628 0.70462 14.07430 7.03180 5.16520 2.41000 3.26550 0.23330 10.31630 58.70970 1.30410003662 'International Tables Volume C Table 6.1.1.4 (pp. 500-502)' 'Henke, Gullikson and Davis, At. Data and Nucl. Data Tables, 1993, 54, 2'
O 0.05239 0.03377 3.04850 2.28680 1.54630 0.86700 13.27710 5.70110 0.32390 32.90890 0.250800013542 'International Tables Volume C Table 6.1.1.4 (pp. 500-502)' 'Henke, Gullikson and Davis, At. Data and Nucl. Data Tables, 1993, 54, 2'
N 0.03256 0.01839 12.21260 3.13220 2.01250 1.16630 0.00570 9.89330 28.99750 0.58260 -11.5290002823 'International Tables Volume C Table 6.1.1.4 (pp. 500-502)' 'Henke, Gullikson and Davis, At. Data and Nucl. Data Tables, 1993, 54, 2'

loop_
_exptl_crystal_face_index_h
_exptl_crystal_face_index_k
_exptl_crystal_face_index_l
_exptl_crystal_face_perp_dist
-7 -1 -16 0.1104
7 1 16 0.1104
8 -13 -4 0.2399
-8 13 4 0.2399
6 14 -5 0.1618
-6 -14 5 0.1618
-14 -3 8 0.1630
14 3 -8 0.1630
3 -9 -14 0.1616
-3 9 14 0.1616
-4 -7 -15 0.1083
0 9 -15 0.1386
0 -9 15 0.1386
3 4 -17 0.1317
-3 -4 17 0.1317
12 5 10 0.1259
-12 -5 -10 0.1259
5 -13 -8 0.1970

loop_
_geom_angle_atom_site_label_1
_geom_angle_atom_site_label_2
_geom_angle_atom_site_label_3
_geom_angle
_geom_angle_site_symmetry_1
_geom_angle_site_symmetry_3
N0aa Zn1 N3 81.86(13) . .
N2aa Zn1 N3 123.38(12) . .
N2aa Zn1 N0aa 133.24(13) . .
N17 Zn1 N3 115.53(12) . .
N17 Zn1 N0aa 125.12(12) . .
N17 Zn1 N2aa 82.10(13) . .
C34 O1 C15 115.6(4) . .
C32 O2 C7 114.8(4) . .
C11 N3 Zn1 126.3(3) . .
C23 N3 Zn1 110.3(2) . .
C23 N3 C11 123.3(3) . .
C9 N0aa Zn1 113.0(2) . .
C14 N0aa Zn1 139.2(3) . .
C14 N0aa C9 107.3(3) . .
C19 N2aa Zn1 139.4(3) . .
C24 N2aa Zn1 112.9(2) . .
C24 N2aa C19 107.2(3) . .
O13 C7 O2 123.4(4) . .
C14 C7 O2 112.2(4) . .
C14 C7 O13 124.4(4) . .
C23 C9 N0aa 116.6(3) . .
C26 C9 N0aa 110.9(3) . .
C26 C9 C23 132.5(4) . .
C22 C11 N3 123.1(3) . .
C30 C11 N3 116.9(3) . .
C30 C11 C22 120.0(3) . .
C22 C12 C21 120.7(4) . .
C7 C14 N0aa 116.9(4) . .
C16 C14 N0aa 109.2(4) . .
C16 C14 C7 133.9(4) . .
O5 C15 O1 123.8(4) . .
C19 C15 O1 110.7(4) . .
C19 C15 O5 125.6(4) . .
C26 C16 C14 107.2(3) . .
C28 C16 C14 126.6(4) . .
C28 C16 C26 126.2(4) . .
C20 N17 Zn1 109.2(2) . .
C21 N17 Zn1 129.0(3) 15_655 .
C21 N17 C20 121.7(3) 15_655 .
C15 C19 N2aa 117.2(4) . .
C38 C19 N2aa 109.4(4) . .
C38 C19 C15 133.4(4) . .
C24 C20 N17 118.3(4) . .
N17 C21 C12 123.9(4) 6_576 .
C27 C21 C12 119.6(3) . .
C27 C21 N17 116.5(3) . 6_576
C12 C22 C11 119.6(4) . .
C9 C23 N3 117.6(4) . .
C20 C24 N2aa 116.8(4) . .
C36 C24 N2aa 111.6(4) . .
C36 C24 C20 131.5(4) . .
C16 C26 C9 105.4(4) . .
C29 C26 C9 127.1(4) . .
C29 C26 C16 127.5(4) . .
C30 C27 C21 120.0(4) . .
C44 C29 C26 115.4(4) . .
C27 C30 C11 120.1(4) . .
C33 C32 O2 109.9(5) . .
C46 C33 C32 120.4 . .
C17 C33 C32 119.6 . .
C17 C33 C46 120.0 . .
C31 C46 C33 120.0 . .
C4aa C31 C46 120.0 . .
C3aa C4aa C31 120.0 . .
C17 C3aa C4aa 120.0 . .
C3aa C17 C33 120.0 . .
C38 C36 C24 105.1(4) . .
C51 C36 C24 127.4(4) . .
C51 C36 C38 127.2(4) . .
C36 C38 C19 106.7(4) . .
C68 C38 C19 128.3(5) . .
C68 C38 C36 124.9(5) . .
C56 C51 C36 104.1(8) . .
C5 C1 C6 120.0 . .
C0aa C6 C1 120.0 . .
C4 C0aa C6 120.0 . .
C3 C4 C0aa 120.0 . .
C5 C3 C4 120.0 . .
C3 C5 C1 120.0 . .
C2 C10 C8 120.0 . .
C1aa C8 C10 120.0 . .
C5aa C1aa C8 120.0 . .
C2aa C5aa C1aa 120.0 . .
C2 C2aa C5aa 120.0 . .
C2aa C2 C10 120.0 . .

loop_
_geom_bond_atom_site_label_1
_geom_bond_atom_site_label_2
_geom_bond_distance
_geom_bond_site_symmetry_2
Zn1 N3 2.080(3) .
Zn1 N0aa 1.957(3) .
Zn1 N2aa 1.963(3) .
Zn1 N17 2.089(3) .
O1 C15 1.358(5) .
O1 C34 1.437(6) .
O2 C7 1.354(5) .
O2 C32 1.441(7) .
N3 C11 1.418(4) .
N3 C23 1.304(5) .
N0aa C9 1.348(5) .
N0aa C14 1.362(5) .
O5 C15 1.205(5) .
N2aa C19 1.368(5) .
N2aa C24 1.341(6) .
C7 O13 1.207(6) .
C7 C14 1.446(6) .
C9 C23 1.437(5) .
C9 C26 1.397(5) .
C11 C22 1.397(6) .
C11 C30 1.378(6) .
C12 C21 1.384(6) .
C12 C22 1.388(5) .
C14 C16 1.399(6) .
C15 C19 1.446(6) .
C16 C26 1.399(6) .
C16 C28 1.505(5) .
N17 C20 1.314(5) .
N17 C21 1.402(4) 15_655
C19 C38 1.409(7) .
C20 C24 1.434(5) .
C21 C27 1.387(6) .
C24 C36 1.402(6) .
C26 C29 1.482(7) .
C27 C30 1.401(5) .
C29 C44 1.510(7) .
C32 C33 1.476(6) .
C33 C46 1.3900 .
C33 C17 1.3900 .
C46 C31 1.3900 .
C31 C4aa 1.3900 .
C4aa C3aa 1.3900 .
C3aa C17 1.3900 .
C34 C1 1.509(6) .
C34 C10 1.498(7) .
C36 C38 1.409(6) .
C36 C51 1.580(9) .
C38 C68 1.509(6) .
C51 C56 1.379(11) .
C1 C6 1.3900 .
C1 C5 1.3900 .
C6 C0aa 1.3900 .
C0aa C4 1.3900 .
C4 C3 1.3900 .
C3 C5 1.3900 .
C10 C8 1.3900 .
C10 C2 1.3900 .
C8 C1aa 1.3900 .
C1aa C5aa 1.3900 .
C5aa C2aa 1.3900 .
C2aa C2 1.3900 .

loop_
_exptl_oxdiff_crystal_face_indexfrac_h
_exptl_oxdiff_crystal_face_indexfrac_k
_exptl_oxdiff_crystal_face_indexfrac_l
_exptl_oxdiff_crystal_face_x
_exptl_oxdiff_crystal_face_y
_exptl_oxdiff_crystal_face_z
-6.9741 -0.9950 -16.0021 0.3179 0.9471 -0.0012
6.9741 0.9950 16.0021 -0.3179 -0.9471 0.0012
7.9750 -12.9727 -3.9959 0.0168 0.0252 0.9917
-7.9750 12.9727 3.9959 -0.0168 -0.0252 -0.9917
6.0490 13.9572 -4.9943 -0.8350 0.3036 -0.4719
-6.0490 -13.9572 4.9943 0.8350 -0.3036 0.4719
-14.0275 -2.9794 7.9901 0.8834 -0.2892 -0.4043
14.0275 2.9794 -7.9901 -0.8834 0.2892 0.4043
3.0034 -8.9813 -13.9971 0.0853 0.6589 0.7289
-3.0034 8.9813 13.9971 -0.0853 -0.6589 -0.7289
-3.9913 -6.9813 -15.0010 0.3771 0.8122 0.4010
0.0529 8.9732 -14.9970 -0.3968 0.8826 -0.2990
-0.0529 -8.9732 14.9970 0.3968 -0.8826 0.2990
3.0442 3.9837 -16.9954 -0.3888 0.9183 0.0851
-3.0442 -3.9837 16.9954 0.3888 -0.9183 -0.0851
11.9978 4.9792 10.0063 -0.7533 -0.6511 0.0286
-11.9978 -4.9792 -10.0063 0.7533 0.6511 -0.0286
4.9818 -12.9712 -7.9971 0.1531 0.2788 0.9365
